data_4126513
loop_
_publ_author_name
'Reichl, Kyle D.'
'Smith, Michael J.'
'Song, Min K.'
'Johnson, Richard P.'
'Porco, Jr, John A'

_publ_section_title
;
 Biomimetic Total Synthesis of (+-)-Griffipavixanthone via a Cationic
 Cycloaddition-Cyclization Cascade.
;
_journal_name_full 'Journal of the American Chemical Society'
_journal_paper_doi 10.1021/jacs.7b09265
_journal_year 2017
_chemical_formula_moiety 'C H2 Cl2, 0.5(C42 H40 O12)'
_chemical_formula_sum 'C22 H22 Cl2 O6'
_chemical_formula_weight 453.29
_space_group_crystal_system triclinic
_space_group_IT_number 2
_space_group_name_Hall '-P 1'
_space_group_name_H-M_alt 'P -1'
_symmetry_space_group_name_Hall '-P 1'
_symmetry_space_group_name_H-M 'P -1'
_atom_sites_solution_hydrogens geom
_audit_creation_date 2016-12-08
_audit_creation_method
;
Olex2 1.2
(compiled 2016.11.30 svn.r3356 for OlexSys, GUI svn.r5269)
;
_audit_update_record
;
2016-12-08 # Formatted by publCIF

;
_cell_angle_alpha 87.710(2)
_cell_angle_beta 74.122(2)
_cell_angle_gamma 76.856(2)
_cell_formula_units_Z 4
_cell_length_a 10.2329(4)
_cell_length_b 12.5402(5)
_cell_length_c 17.1485(7)
_cell_measurement_reflns_used 9949
_cell_measurement_temperature 100(2)
_cell_measurement_theta_max 66.617
_cell_measurement_theta_min 2.679
_cell_volume 2060.55(15)
_computing_cell_refinement 'SAINT (Bruker, 2006)'
_computing_data_collection 'APEX2 (Bruker, 2006)'
_computing_data_reduction 'SAINT (Bruker, 2006)'
_computing_molecular_graphics 'Olex2 (Dolomanov et al., 2009)'
_computing_publication_material 'Olex2 (Dolomanov et al., 2009)'
_computing_structure_refinement 'SHELXL-2014/7 (Sheldrick, 2014)'
_computing_structure_solution 'SHELXT (Sheldrick, 2015)'
_diffrn_ambient_temperature 100.01
_diffrn_measured_fraction_theta_full 0.985
_diffrn_measured_fraction_theta_max 0.985
_diffrn_measurement_device_type 'Bruker Proteum-R'
_diffrn_measurement_method '\w and \f scans'
_diffrn_radiation_monochromator Montel
_diffrn_radiation_type CuK\a
_diffrn_radiation_wavelength 1.54178
_diffrn_reflns_av_R_equivalents 0.0585
_diffrn_reflns_av_unetI/netI 0.0412
_diffrn_reflns_Laue_measured_fraction_full 0.985
_diffrn_reflns_Laue_measured_fraction_max 0.985
_diffrn_reflns_limit_h_max 12
_diffrn_reflns_limit_h_min -11
_diffrn_reflns_limit_k_max 14
_diffrn_reflns_limit_k_min -12
_diffrn_reflns_limit_l_max 20
_diffrn_reflns_limit_l_min -20
_diffrn_reflns_number 38248
_diffrn_reflns_point_group_measured_fraction_full 0.985
_diffrn_reflns_point_group_measured_fraction_max 0.985
_diffrn_reflns_theta_full 66.721
_diffrn_reflns_theta_max 66.721
_diffrn_reflns_theta_min 2.680
_diffrn_source 'rotating anode'
_exptl_absorpt_coefficient_mu 3.163
_exptl_absorpt_correction_T_max 0.8642
_exptl_absorpt_correction_T_min 0.7135
_exptl_absorpt_correction_type multi-scan
_exptl_absorpt_process_details 'SADABS (Sheldrick, 2015)'
_exptl_crystal_colour colorless
_exptl_crystal_density_diffrn 1.461
_exptl_crystal_description block
_exptl_crystal_F_000 944
_exptl_crystal_size_max 0.241
_exptl_crystal_size_mid 0.156
_exptl_crystal_size_min 0.048
_refine_diff_density_max 0.433
_refine_diff_density_min -0.634
_refine_diff_density_rms 0.061
_refine_ls_extinction_method none
_refine_ls_goodness_of_fit_ref 1.064
_refine_ls_hydrogen_treatment constr
_refine_ls_matrix_type full
_refine_ls_number_parameters 585
_refine_ls_number_reflns 7190
_refine_ls_number_restraints 14
_refine_ls_restrained_S_all 1.070
_refine_ls_R_factor_all 0.0471
_refine_ls_R_factor_gt 0.0430
_refine_ls_shift/su_max 0.001
_refine_ls_shift/su_mean 0.000
_refine_ls_structure_factor_coef Fsqd
_refine_ls_weighting_details 'w=1/[\s^2^(Fo^2^)+(0.0651P)^2^+1.2177P] where P=(Fo^2^+2Fc^2^)/3'
_refine_ls_weighting_scheme calc
_refine_ls_wR_factor_gt 0.1187
_refine_ls_wR_factor_ref 0.1221
_reflns_Friedel_coverage 0.000
_reflns_number_gt 6428
_reflns_number_total 7190
_reflns_threshold_expression 'I > 2\s(I)'
_cod_data_source_file ja7b09265_si_002.cif
_cod_data_source_block reichl1_0m_all
_cod_original_cell_volume 2060.55(14)
_cod_database_code 4126513
_publcif_datablock.id {8ac64df2-f6c7-4870-a6df-187a4c9f85f8}

_shelx_space_group_comment
;
The symmetry employed for this shelxl refinement is uniquely defined
by the following loop, which should always be used as a source of
symmetry information in preference to the above space-group names.
They are only intended as comments.
;
_olex2_refinement_description
;
1. Fixed Uiso
 At 1.2 times of:
  All C(H) groups, All C(H,H) groups
 At 1.5 times of:
  All C(H,H,H) groups, All O(H) groups
2. Restrained distances
 Cl2B-C1SB
 1.75 with sigma of 0.02
 Cl1S-C1SB
 1.75 with sigma of 0.02
 Cl4A-C2SA \\sim Cl3A-C2SA
 with sigma of 0.02
 Cl4A-C2SA \\sim Cl4B-C2SB
 with sigma of 0.02
 Cl4A-C2SA \\sim Cl3B-C2SB
 with sigma of 0.02
3. Rigid bond restraints
 Cl3A, Cl4A, C2SA
 with sigma for 1-2 distances of 0.01 and sigma for 1-3 distances of 0.01
 Cl3B, Cl4B, C2SB
 with sigma for 1-2 distances of 0.01 and sigma for 1-3 distances of 0.01
4. Uiso/Uaniso restraints and constraints
Uanis(C2SA) = Uanis(C2SB)
5. Others
 Sof(Cl3B)=Sof(Cl4B)=Sof(C2SB)=Sof(H2SC)=Sof(H2SD)=Sof(Cl2B)=Sof(C1SB)=
 Sof(H1SC)=Sof(H1SD)=1-FVAR(1)
 Sof(Cl2A)=Sof(C1SA)=Sof(H1SA)=Sof(H1SB)=Sof(Cl3A)=Sof(Cl4A)=Sof(C2SA)=
 Sof(H2SA)=Sof(H2SB)=FVAR(1)
 Fixed Uiso: C1SB(0.03)
6.a Ternary CH refined with riding coordinates:
 C18(H18), C26(H26)
6.b Secondary CH2 refined with riding coordinates:
 C22(H22A,H22B), C1SA(H1SA,H1SB), C2SA(H2SA,H2SB), C2SB(H2SC,H2SD), C1SB(H1SC,
 H1SD)
6.c Aromatic/amide H refined with riding coordinates:
 C17(H17), C40(H40), C13(H13), C37(H37), C28(H28), C7(H7), C25(H25), C3(H3)
6.d Idealised Me refined as rotating group:
 C21(H21A,H21B,H21C), C15(H15A,H15B,H15C), C39(H39A,H39B,H39C), C8(H8A,H8B,
 H8C), C20(H20A,H20B,H20C), C24(H24A,H24B,H24C), C42(H42A,H42B,H42C), C30(H30A,
 H30B,H30C), C1(H1A,H1B,H1C)
6.e Idealised tetrahedral OH refined as rotating group:
 O8(H8)
;
_shelx_shelxl_version_number 2014/7
_olex2_submission_special_instructions 'No special instructions were received'

loop_
_space_group_symop_operation_xyz
'x, y, z'
'-x, -y, -z'

loop_
_atom_site_label
_atom_site_type_symbol
_atom_site_fract_x
_atom_site_fract_y
_atom_site_fract_z
_atom_site_U_iso_or_equiv
_atom_site_adp_type
_atom_site_occupancy
_atom_site_site_symmetry_order
_atom_site_calc_flag
_atom_site_refinement_flags_posn
_atom_site_refinement_flags_adp
_atom_site_refinement_flags_occupancy
_atom_site_disorder_assembly
_atom_site_disorder_group
Cl1S Cl 0.66874(7) 0.41637(5) 0.87772(3) 0.03971(16) Uani 1 1 d D . . . .
Cl2A Cl 0.53077(13) 0.29550(8) 0.79738(8) 0.0312(3) Uani 0.773(4) 1 d . . P A 1
O9 O 0.75465(13) 1.01517(10) 0.61030(7) 0.0164(3) Uani 1 1 d . . . . .
O4 O 0.98310(13) 0.72121(10) 0.50975(7) 0.0149(3) Uani 1 1 d . . . . .
O2 O 0.70981(14) 0.45586(11) 0.60138(8) 0.0192(3) Uani 1 1 d . . . . .
O6 O 1.18519(13) 0.91070(11) 0.65430(7) 0.0180(3) Uani 1 1 d . . . . .
O11 O 0.49167(14) 0.73713(11) 0.66564(8) 0.0196(3) Uani 1 1 d . . . . .
O12 O 0.63412(14) 0.88127(11) 0.39876(8) 0.0216(3) Uani 1 1 d . . . . .
O3 O 0.80976(14) 0.54967(11) 0.70188(8) 0.0207(3) Uani 1 1 d . . . . .
O10 O 0.54791(14) 0.83385(11) 0.78306(8) 0.0226(3) Uani 1 1 d . . . . .
O8 O 0.89320(14) 1.15914(11) 0.63963(8) 0.0202(3) Uani 1 1 d . . . . .
H8 H 0.8810 1.1422 0.5957 0.030 Uiso 1 1 calc GR . . . .
O5 O 1.13312(15) 0.85857(11) 0.52007(8) 0.0228(3) Uani 1 1 d . . . . .
O1 O 0.82022(14) 0.55040(11) 0.32590(8) 0.0219(3) Uani 1 1 d . . . . .
O7 O 0.93393(15) 1.17611(11) 0.78385(8) 0.0221(3) Uani 1 1 d . . . . .
C6 C 0.90716(18) 0.64948(14) 0.49829(11) 0.0145(4) Uani 1 1 d . . . . .
C17 C 0.83883(18) 0.71565(14) 0.80251(11) 0.0142(4) Uani 1 1 d . . . . .
H17 H 0.7833 0.6649 0.8009 0.017 Uiso 1 1 calc R . . . .
C36 C 0.68841(18) 0.94303(14) 0.58780(11) 0.0149(4) Uani 1 1 d . . . . .
C11 C 0.98838(18) 0.74132(14) 0.58567(10) 0.0141(4) Uani 1 1 d . . . . .
C2 C 0.83318(19) 0.56863(15) 0.40075(11) 0.0166(4) Uani 1 1 d . . . . .
C40 C 0.55686(19) 0.80659(15) 0.53151(11) 0.0169(4) Uani 1 1 d . . . . .
H40 H 0.5114 0.7599 0.5116 0.020 Uiso 1 1 calc R . . . .
C18 C 0.81564(18) 0.77122(14) 0.88235(10) 0.0146(4) Uani 1 1 d . . . . .
H18 H 0.9042 0.7922 0.8825 0.018 Uiso 1 1 calc R . . . .
C9 C 0.85294(18) 0.60581(14) 0.64497(11) 0.0147(4) Uani 1 1 d . . . . .
C34 C 0.61903(18) 0.88221(14) 0.73017(11) 0.0155(4) Uani 1 1 d . . . . .
C31 C 0.84182(19) 1.09253(15) 0.69866(11) 0.0160(4) Uani 1 1 d . . . . .
C16 C 1.07621(18) 0.81994(14) 0.58371(11) 0.0152(4) Uani 1 1 d . . . . .
C35 C 0.61991(18) 0.87635(14) 0.64453(11) 0.0153(4) Uani 1 1 d . . . . .
C13 C 1.02893(18) 0.80111(14) 0.73064(10) 0.0148(4) Uani 1 1 d . . . . .
H13 H 1.0458 0.8171 0.7802 0.018 Uiso 1 1 calc R . . . .
C38 C 0.62670(19) 0.87598(15) 0.47907(11) 0.0167(4) Uani 1 1 d . . . . .
C12 C 0.93230(18) 0.73144(14) 0.73221(11) 0.0135(4) Uani 1 1 d . . . . .
C5 C 0.84316(18) 0.59029(14) 0.56213(11) 0.0141(4) Uani 1 1 d . . . . .
C41 C 0.55415(18) 0.80608(14) 0.61291(11) 0.0153(4) Uani 1 1 d . . . . .
C37 C 0.69473(19) 0.94459(15) 0.50620(11) 0.0168(4) Uani 1 1 d . . . . .
H37 H 0.7437 0.9908 0.4702 0.020 Uiso 1 1 calc R . . . .
C33 C 0.70717(18) 0.95145(14) 0.74908(11) 0.0153(4) Uani 1 1 d . . . . .
C29 C 0.86183(19) 1.10044(15) 0.77515(11) 0.0172(4) Uani 1 1 d . . . . .
C32 C 0.76634(18) 1.01722(14) 0.68775(11) 0.0145(4) Uani 1 1 d . . . . .
C4 C 0.77198(18) 0.51505(14) 0.54067(11) 0.0158(4) Uani 1 1 d . . . . .
C26 C 0.69836(19) 0.87897(15) 0.89340(10) 0.0157(4) Uani 1 1 d . . . . .
H26 H 0.6107 0.8586 0.8906 0.019 Uiso 1 1 calc R . . . .
C28 C 0.81109(19) 1.03157(15) 0.83622(11) 0.0175(4) Uani 1 1 d . . . . .
H28 H 0.8292 1.0357 0.8873 0.021 Uiso 1 1 calc R . . . .
C7 C 0.90471(18) 0.64156(14) 0.41775(11) 0.0155(4) Uani 1 1 d . . . . .
H7 H 0.9501 0.6843 0.3767 0.019 Uiso 1 1 calc R . . . .
C10 C 0.92519(18) 0.69331(14) 0.65368(11) 0.0135(4) Uani 1 1 d . . . . .
C19 C 0.77940(19) 0.69626(15) 0.95567(10) 0.0166(4) Uani 1 1 d . . . . .
C25 C 0.67248(19) 0.92862(15) 0.97643(11) 0.0176(4) Uani 1 1 d . . . . .
H25 H 0.6282 1.0041 0.9848 0.021 Uiso 1 1 calc R . . . .
C3 C 0.76693(19) 0.50539(15) 0.46158(11) 0.0170(4) Uani 1 1 d . . . . .
H3 H 0.7183 0.4556 0.4484 0.020 Uiso 1 1 calc R . . . .
C14 C 1.09565(18) 0.84403(14) 0.66196(11) 0.0146(4) Uani 1 1 d . . . . .
C21 C 0.63372(19) 0.67343(16) 0.96926(11) 0.0189(4) Uani 1 1 d . . . . .
H21A H 0.5628 0.7403 0.9896 0.028 Uiso 1 1 calc GR . . . .
H21B H 0.6218 0.6156 1.0090 0.028 Uiso 1 1 calc GR . . . .
H21C H 0.6236 0.6498 0.9179 0.028 Uiso 1 1 calc GR . . . .
C22 C 0.7839(2) 0.75640(16) 1.03095(11) 0.0196(4) Uani 1 1 d . . . . .
H22A H 0.7432 0.7179 1.0800 0.024 Uiso 1 1 calc R . . . .
H22B H 0.8825 0.7525 1.0289 0.024 Uiso 1 1 calc R . . . .
C23 C 0.70703(19) 0.87471(16) 1.03867(11) 0.0189(4) Uani 1 1 d . . . . .
C27 C 0.73532(18) 0.95741(15) 0.82541(11) 0.0160(4) Uani 1 1 d . . . . .
C15 C 1.2154(2) 0.93938(16) 0.72663(11) 0.0199(4) Uani 1 1 d . . . . .
H15A H 1.2754 0.9920 0.7137 0.030 Uiso 1 1 calc GR . . . .
H15B H 1.2633 0.8734 0.7487 0.030 Uiso 1 1 calc GR . . . .
H15C H 1.1282 0.9723 0.7668 0.030 Uiso 1 1 calc GR . . . .
C39 C 0.5623(2) 0.81562(16) 0.36729(12) 0.0225(4) Uani 1 1 d . . . . .
H39A H 0.5693 0.8325 0.3102 0.034 Uiso 1 1 calc GR . . . .
H39B H 0.4639 0.8313 0.3983 0.034 Uiso 1 1 calc GR . . . .
H39C H 0.6043 0.7380 0.3717 0.034 Uiso 1 1 calc GR . . . .
C8 C 0.6411(2) 0.37826(17) 0.58076(12) 0.0246(4) Uani 1 1 d . . . . .
H8A H 0.7085 0.3245 0.5411 0.037 Uiso 1 1 calc GR . . . .
H8B H 0.5664 0.4164 0.5573 0.037 Uiso 1 1 calc GR . . . .
H8C H 0.6013 0.3406 0.6297 0.037 Uiso 1 1 calc GR . . . .
C20 C 0.8883(2) 0.58810(16) 0.94195(12) 0.0227(4) Uani 1 1 d . . . . .
H20A H 0.8806 0.5473 0.8965 0.034 Uiso 1 1 calc GR . . . .
H20B H 0.8725 0.5447 0.9910 0.034 Uiso 1 1 calc GR . . . .
H20C H 0.9817 0.6029 0.9295 0.034 Uiso 1 1 calc GR . . . .
C24 C 0.6682(2) 0.92825(18) 1.12160(12) 0.0264(4) Uani 1 1 d . . . . .
H24A H 0.6333 1.0073 1.1178 0.040 Uiso 1 1 calc GR . . . .
H24B H 0.7506 0.9150 1.1423 0.040 Uiso 1 1 calc GR . . . .
H24C H 0.5955 0.8972 1.1585 0.040 Uiso 1 1 calc GR . . . .
C42 C 0.4258(2) 0.66591(16) 0.63493(12) 0.0220(4) Uani 1 1 d . . . . .
H42A H 0.4952 0.6175 0.5924 0.033 Uiso 1 1 calc GR . . . .
H42B H 0.3531 0.7095 0.6123 0.033 Uiso 1 1 calc GR . . . .
H42C H 0.3838 0.6217 0.6790 0.033 Uiso 1 1 calc GR . . . .
C30 C 0.9473(2) 1.19026(18) 0.86355(12) 0.0284(5) Uani 1 1 d . . . . .
H30A H 0.9957 1.2493 0.8635 0.043 Uiso 1 1 calc GR . . . .
H30B H 1.0009 1.1220 0.8797 0.043 Uiso 1 1 calc GR . . . .
H30C H 0.8544 1.2091 0.9019 0.043 Uiso 1 1 calc GR . . . .
C1 C 0.8923(2) 0.60704(18) 0.25993(11) 0.0251(4) Uani 1 1 d . . . . .
H1A H 0.8731 0.5887 0.2098 0.038 Uiso 1 1 calc GR . . . .
H1B H 0.9928 0.5850 0.2541 0.038 Uiso 1 1 calc GR . . . .
H1C H 0.8605 0.6862 0.2708 0.038 Uiso 1 1 calc GR . . . .
C1SA C 0.6521(8) 0.3819(7) 0.7830(4) 0.0319(10) Uani 0.773(4) 1 d . . P A 1
H1SA H 0.7440 0.3433 0.7485 0.038 Uiso 0.773(4) 1 calc R . P A 1
H1SB H 0.6190 0.4493 0.7554 0.038 Uiso 0.773(4) 1 calc R . P A 1
Cl3A Cl 0.1864(2) 0.79525(13) 0.92064(8) 0.0534(4) Uani 0.773(4) 1 d D U P A 1
Cl4A Cl 0.29965(13) 0.57484(12) 0.84808(9) 0.0604(4) Uani 0.773(4) 1 d D U P A 1
C2SA C 0.3407(4) 0.6927(4) 0.8802(3) 0.0538(11) Uani 0.773(4) 1 d D U P A 1
H2SA H 0.4024 0.7222 0.8336 0.065 Uiso 0.773(4) 1 calc R . P A 1
H2SB H 0.3915 0.6723 0.9220 0.065 Uiso 0.773(4) 1 calc R . P A 1
Cl3B Cl 0.1379(7) 0.8524(9) 0.9322(3) 0.076(2) Uani 0.227(4) 1 d D U P A 2
Cl4B Cl 0.2986(8) 0.6227(9) 0.8835(7) 0.115(3) Uani 0.227(4) 1 d D U P A 2
C2SB C 0.2968(13) 0.7601(11) 0.9143(9) 0.0538(11) Uani 0.227(4) 1 d D U P A 2
H2SC H 0.3282 0.7552 0.9643 0.065 Uiso 0.227(4) 1 calc R . P A 2
H2SD H 0.3655 0.7893 0.8715 0.065 Uiso 0.227(4) 1 calc R . P A 2
Cl2B Cl 0.4859(14) 0.3421(15) 0.7934(5) 0.175(6) Uani 0.227(4) 1 d D . P A 2
C1SB C 0.648(2) 0.372(3) 0.7863(14) 0.030 Uiso 0.227(4) 1 d D . P A 2
H1SC H 0.6626 0.4297 0.7457 0.036 Uiso 0.227(4) 1 calc R . P A 2
H1SD H 0.7221 0.3057 0.7658 0.036 Uiso 0.227(4) 1 calc R . P A 2

loop_
_atom_site_aniso_label
_atom_site_aniso_U_11
_atom_site_aniso_U_22
_atom_site_aniso_U_33
_atom_site_aniso_U_23
_atom_site_aniso_U_13
_atom_site_aniso_U_12
Cl1S 0.0501(4) 0.0432(3) 0.0308(3) -0.0029(2) -0.0089(3) -0.0224(3)
Cl2A 0.0364(5) 0.0370(5) 0.0231(4) -0.0036(3) 0.0022(3) -0.0258(4)
O9 0.0229(7) 0.0197(6) 0.0116(6) 0.0034(5) -0.0081(5) -0.0116(5)
O4 0.0197(6) 0.0173(6) 0.0109(6) 0.0013(5) -0.0052(5) -0.0095(5)
O2 0.0245(7) 0.0200(7) 0.0171(6) 0.0013(5) -0.0056(5) -0.0134(5)
O6 0.0224(7) 0.0245(7) 0.0118(6) 0.0006(5) -0.0048(5) -0.0147(5)
O11 0.0244(7) 0.0207(7) 0.0180(6) 0.0030(5) -0.0057(5) -0.0140(5)
O12 0.0303(7) 0.0262(7) 0.0155(6) 0.0034(5) -0.0111(6) -0.0156(6)
O3 0.0297(7) 0.0219(7) 0.0134(6) 0.0025(5) -0.0039(5) -0.0143(6)
O10 0.0270(7) 0.0303(7) 0.0157(7) 0.0055(6) -0.0062(6) -0.0176(6)
O8 0.0318(8) 0.0228(7) 0.0130(6) 0.0055(5) -0.0094(6) -0.0168(6)
O5 0.0334(8) 0.0287(7) 0.0129(6) 0.0047(5) -0.0070(6) -0.0201(6)
O1 0.0289(7) 0.0280(7) 0.0139(6) -0.0004(5) -0.0088(5) -0.0130(6)
O7 0.0330(8) 0.0264(7) 0.0150(6) 0.0022(5) -0.0104(6) -0.0184(6)
C6 0.0127(8) 0.0138(8) 0.0172(9) -0.0010(7) -0.0052(7) -0.0021(7)
C17 0.0157(9) 0.0141(8) 0.0146(9) 0.0016(7) -0.0055(7) -0.0053(7)
C36 0.0152(9) 0.0135(8) 0.0179(9) 0.0000(7) -0.0068(7) -0.0044(7)
C11 0.0149(9) 0.0150(9) 0.0118(8) -0.0016(7) -0.0040(7) -0.0012(7)
C2 0.0165(9) 0.0185(9) 0.0139(9) -0.0031(7) -0.0052(7) 0.0001(7)
C40 0.0168(9) 0.0157(9) 0.0202(9) -0.0008(7) -0.0073(7) -0.0048(7)
C18 0.0152(9) 0.0201(9) 0.0101(8) 0.0018(7) -0.0027(7) -0.0083(7)
C9 0.0133(8) 0.0149(8) 0.0149(9) -0.0010(7) -0.0024(7) -0.0022(7)
C34 0.0156(9) 0.0148(9) 0.0148(9) 0.0017(7) -0.0032(7) -0.0022(7)
C31 0.0181(9) 0.0158(9) 0.0142(9) 0.0026(7) -0.0039(7) -0.0052(7)
C16 0.0168(9) 0.0153(9) 0.0133(9) 0.0004(7) -0.0032(7) -0.0043(7)
C35 0.0137(8) 0.0159(9) 0.0159(9) 0.0003(7) -0.0045(7) -0.0020(7)
C13 0.0144(8) 0.0183(9) 0.0109(8) -0.0017(7) -0.0028(7) -0.0026(7)
C38 0.0174(9) 0.0177(9) 0.0156(9) 0.0002(7) -0.0066(7) -0.0025(7)
C12 0.0142(8) 0.0132(8) 0.0135(8) 0.0002(7) -0.0046(7) -0.0025(7)
C5 0.0133(8) 0.0137(8) 0.0145(9) -0.0006(7) -0.0033(7) -0.0018(7)
C41 0.0130(8) 0.0148(9) 0.0184(9) 0.0020(7) -0.0043(7) -0.0036(7)
C37 0.0179(9) 0.0188(9) 0.0150(9) 0.0027(7) -0.0054(7) -0.0063(7)
C33 0.0148(9) 0.0165(9) 0.0135(9) 0.0004(7) -0.0029(7) -0.0026(7)
C29 0.0195(9) 0.0174(9) 0.0171(9) -0.0009(7) -0.0063(7) -0.0071(7)
C32 0.0149(9) 0.0165(9) 0.0124(8) -0.0001(7) -0.0051(7) -0.0027(7)
C4 0.0146(9) 0.0145(9) 0.0173(9) -0.0005(7) -0.0032(7) -0.0025(7)
C26 0.0172(9) 0.0199(9) 0.0113(8) 0.0011(7) -0.0040(7) -0.0064(7)
C28 0.0210(9) 0.0204(9) 0.0120(8) 0.0005(7) -0.0063(7) -0.0044(7)
C7 0.0170(9) 0.0161(9) 0.0127(8) 0.0001(7) -0.0031(7) -0.0032(7)
C10 0.0121(8) 0.0134(8) 0.0138(8) -0.0002(7) -0.0029(7) -0.0012(6)
C19 0.0178(9) 0.0213(9) 0.0113(8) 0.0036(7) -0.0034(7) -0.0068(7)
C25 0.0187(9) 0.0195(9) 0.0143(9) -0.0011(7) -0.0005(7) -0.0083(7)
C3 0.0170(9) 0.0163(9) 0.0200(9) -0.0019(7) -0.0066(7) -0.0057(7)
C14 0.0141(8) 0.0151(9) 0.0152(9) -0.0010(7) -0.0042(7) -0.0040(7)
C21 0.0204(9) 0.0219(9) 0.0140(9) 0.0040(7) -0.0011(7) -0.0088(7)
C22 0.0211(9) 0.0294(10) 0.0104(8) 0.0043(7) -0.0045(7) -0.0102(8)
C23 0.0186(9) 0.0264(10) 0.0131(9) -0.0008(7) -0.0014(7) -0.0114(8)
C27 0.0155(9) 0.0177(9) 0.0136(9) 0.0010(7) -0.0024(7) -0.0033(7)
C15 0.0221(10) 0.0283(10) 0.0138(9) -0.0015(7) -0.0054(7) -0.0140(8)
C39 0.0312(11) 0.0233(10) 0.0200(9) 0.0009(8) -0.0140(8) -0.0118(8)
C8 0.0308(11) 0.0250(10) 0.0238(10) 0.0017(8) -0.0077(9) -0.0178(8)
C20 0.0222(10) 0.0258(10) 0.0185(9) 0.0049(8) -0.0045(8) -0.0045(8)
C24 0.0299(11) 0.0368(12) 0.0134(9) -0.0019(8) -0.0037(8) -0.0115(9)
C42 0.0233(10) 0.0211(9) 0.0253(10) -0.0004(8) -0.0059(8) -0.0128(8)
C30 0.0450(13) 0.0333(11) 0.0180(10) 0.0031(8) -0.0157(9) -0.0225(10)
C1 0.0318(11) 0.0342(11) 0.0130(9) 0.0023(8) -0.0080(8) -0.0126(9)
C1SA 0.0411(17) 0.036(3) 0.0236(15) 0.0024(15) 0.0002(12) -0.0305(15)
Cl3A 0.0748(10) 0.0724(8) 0.0216(5) 0.0077(5) -0.0103(5) -0.0385(7)
Cl4A 0.0485(6) 0.0574(7) 0.0667(8) 0.0190(5) 0.0071(5) -0.0251(5)
C2SA 0.042(2) 0.081(3) 0.063(3) 0.041(2) -0.032(2) -0.047(2)
Cl3B 0.067(3) 0.160(6) 0.033(2) 0.035(3) -0.027(2) -0.080(3)
Cl4B 0.093(4) 0.130(5) 0.152(7) 0.049(5) -0.051(4) -0.070(4)
C2SB 0.042(2) 0.081(3) 0.063(3) 0.041(2) -0.032(2) -0.047(2)
Cl2B 0.163(9) 0.345(15) 0.061(4) -0.056(7) 0.028(5) -0.211(10)

loop_
_atom_type_symbol
_atom_type_description
_atom_type_scat_dispersion_real
_atom_type_scat_dispersion_imag
_atom_type_scat_source
C C 0.0181 0.0091 'International Tables Vol C Tables 4.2.6.8 and 6.1.1.4'
H H 0.0000 0.0000 'International Tables Vol C Tables 4.2.6.8 and 6.1.1.4'
Cl Cl 0.3639 0.7018 'International Tables Vol C Tables 4.2.6.8 and 6.1.1.4'
O O 0.0492 0.0322 'International Tables Vol C Tables 4.2.6.8 and 6.1.1.4'

loop_
_geom_angle_atom_site_label_1
_geom_angle_atom_site_label_2
_geom_angle_atom_site_label_3
_geom_angle
C32 O9 C36 120.57(14)
C11 O4 C6 119.43(14)
C4 O2 C8 117.49(14)
C14 O6 C15 117.43(13)
C41 O11 C42 117.69(14)
C38 O12 C39 118.23(14)
C31 O8 H8 109.5
C2 O1 C1 117.17(14)
C29 O7 C30 116.37(14)
O4 C6 C5 121.52(15)
O4 C6 C7 113.10(15)
C5 C6 C7 125.37(16)
C18 C17 H17 117.2
C12 C17 H17 117.2
C12 C17 C18 125.67(16)
O9 C36 C35 121.39(16)
O9 C36 C37 113.82(15)
C37 C36 C35 124.78(16)
O4 C11 C16 110.20(14)
O4 C11 C10 124.95(16)
C10 C11 C16 124.83(16)
O1 C2 C7 124.57(17)
O1 C2 C3 114.06(16)
C7 C2 C3 121.37(16)
C38 C40 H40 120.2
C41 C40 H40 120.2
C41 C40 C38 119.68(17)
C17 C18 H18 107.7
C17 C18 C26 110.97(14)
C17 C18 C19 113.04(14)
C26 C18 H18 107.7
C19 C18 H18 107.7
C19 C18 C26 109.56(14)
O3 C9 C5 123.41(16)
O3 C9 C10 121.99(16)
C5 C9 C10 114.56(15)
O10 C34 C35 121.85(16)
O10 C34 C33 122.15(16)
C35 C34 C33 116.00(15)
O8 C31 C29 118.97(16)
O8 C31 C32 123.54(16)
C29 C31 C32 117.47(16)
O5 C16 C11 121.78(16)
O5 C16 C14 122.88(16)
C14 C16 C11 115.27(15)
C36 C35 C34 120.08(16)
C36 C35 C41 115.43(16)
C41 C35 C34 124.48(16)
C12 C13 H13 118.5
C14 C13 H13 118.5
C14 C13 C12 122.97(16)
O12 C38 C40 123.23(16)
O12 C38 C37 115.27(16)
C37 C38 C40 121.50(17)
C17 C12 C13 120.75(16)
C17 C12 C10 121.20(16)
C13 C12 C10 117.38(15)
C6 C5 C9 120.44(16)
C6 C5 C4 115.43(16)
C4 C5 C9 124.12(16)
O11 C41 C40 121.74(16)
O11 C41 C35 116.94(16)
C40 C41 C35 121.30(16)
C36 C37 C38 117.30(17)
C36 C37 H37 121.4
C38 C37 H37 121.4
C32 C33 C34 118.01(15)
C32 C33 C27 116.91(16)
C27 C33 C34 125.08(16)
O7 C29 C31 115.78(16)
O7 C29 C28 124.56(16)
C31 C29 C28 119.65(16)
O9 C32 C31 112.57(15)
O9 C32 C33 123.20(16)
C31 C32 C33 124.23(16)
O2 C4 C5 116.68(15)
O2 C4 C3 122.56(16)
C3 C4 C5 120.76(16)
C18 C26 H26 107.9
C25 C26 C18 109.20(14)
C25 C26 H26 107.9
C25 C26 C27 112.99(15)
C27 C26 C18 110.88(14)
C27 C26 H26 107.9
C29 C28 H28 118.6
C27 C28 C29 122.72(16)
C27 C28 H28 118.6
C6 C7 H7 121.7
C2 C7 C6 116.67(16)
C2 C7 H7 121.7
C11 C10 C9 118.64(16)
C11 C10 C12 117.68(16)
C12 C10 C9 123.68(15)
C21 C19 C18 112.13(14)
C21 C19 C22 109.14(15)
C22 C19 C18 107.00(14)
C20 C19 C18 109.46(15)
C20 C19 C21 109.53(15)
C20 C19 C22 109.53(15)
C26 C25 H25 117.6
C23 C25 C26 124.87(17)
C23 C25 H25 117.6
C2 C3 H3 119.8
C4 C3 C2 120.39(16)
C4 C3 H3 119.8
O6 C14 C16 111.72(15)
C13 C14 O6 127.48(16)
C13 C14 C16 120.80(16)
C19 C21 H21A 109.5
C19 C21 H21B 109.5
C19 C21 H21C 109.5
H21A C21 H21B 109.5
H21A C21 H21C 109.5
H21B C21 H21C 109.5
C19 C22 H22A 108.8
C19 C22 H22B 108.8
H22A C22 H22B 107.7
C23 C22 C19 113.93(15)
C23 C22 H22A 108.8
C23 C22 H22B 108.8
C25 C23 C22 121.94(17)
C25 C23 C24 121.63(18)
C22 C23 C24 116.41(16)
C33 C27 C26 123.13(16)
C28 C27 C33 118.83(16)
C28 C27 C26 117.79(16)
O6 C15 H15A 109.5
O6 C15 H15B 109.5
O6 C15 H15C 109.5
H15A C15 H15B 109.5
H15A C15 H15C 109.5
H15B C15 H15C 109.5
O12 C39 H39A 109.5
O12 C39 H39B 109.5
O12 C39 H39C 109.5
H39A C39 H39B 109.5
H39A C39 H39C 109.5
H39B C39 H39C 109.5
O2 C8 H8A 109.5
O2 C8 H8B 109.5
O2 C8 H8C 109.5
H8A C8 H8B 109.5
H8A C8 H8C 109.5
H8B C8 H8C 109.5
C19 C20 H20A 109.5
C19 C20 H20B 109.5
C19 C20 H20C 109.5
H20A C20 H20B 109.5
H20A C20 H20C 109.5
H20B C20 H20C 109.5
C23 C24 H24A 109.5
C23 C24 H24B 109.5
C23 C24 H24C 109.5
H24A C24 H24B 109.5
H24A C24 H24C 109.5
H24B C24 H24C 109.5
O11 C42 H42A 109.5
O11 C42 H42B 109.5
O11 C42 H42C 109.5
H42A C42 H42B 109.5
H42A C42 H42C 109.5
H42B C42 H42C 109.5
O7 C30 H30A 109.5
O7 C30 H30B 109.5
O7 C30 H30C 109.5
H30A C30 H30B 109.5
H30A C30 H30C 109.5
H30B C30 H30C 109.5
O1 C1 H1A 109.5
O1 C1 H1B 109.5
O1 C1 H1C 109.5
H1A C1 H1B 109.5
H1A C1 H1C 109.5
H1B C1 H1C 109.5
Cl1S C1SA Cl2A 109.5(3)
Cl1S C1SA H1SA 109.8
Cl1S C1SA H1SB 109.8
Cl2A C1SA H1SA 109.8
Cl2A C1SA H1SB 109.8
H1SA C1SA H1SB 108.2
Cl3A C2SA H2SA 109.5
Cl3A C2SA H2SB 109.5
Cl4A C2SA Cl3A 110.83(18)
Cl4A C2SA H2SA 109.5
Cl4A C2SA H2SB 109.5
H2SA C2SA H2SB 108.1
Cl3B C2SB Cl4B 115.6(7)
Cl3B C2SB H2SC 108.4
Cl3B C2SB H2SD 108.4
Cl4B C2SB H2SC 108.4
Cl4B C2SB H2SD 108.4
H2SC C2SB H2SD 107.4
Cl1S C1SB H1SC 108.5
Cl1S C1SB H1SD 108.5
Cl2B C1SB Cl1S 115.2(13)
Cl2B C1SB H1SC 108.5
Cl2B C1SB H1SD 108.5
H1SC C1SB H1SD 107.5

loop_
_geom_bond_atom_site_label_1
_geom_bond_atom_site_label_2
_geom_bond_distance
Cl1S C1SA 1.759(6)
Cl1S C1SB 1.765(19)
Cl2A C1SA 1.788(5)
O9 C36 1.370(2)
O9 C32 1.367(2)
O4 C6 1.366(2)
O4 C11 1.354(2)
O2 C4 1.353(2)
O2 C8 1.428(2)
O6 C14 1.353(2)
O6 C15 1.435(2)
O11 C41 1.359(2)
O11 C42 1.427(2)
O12 C38 1.358(2)
O12 C39 1.427(2)
O3 C9 1.222(2)
O10 C34 1.231(2)
O8 H8 0.8400
O8 C31 1.356(2)
O5 C16 1.226(2)
O1 C2 1.359(2)
O1 C1 1.430(2)
O7 C29 1.363(2)
O7 C30 1.432(2)
C6 C5 1.394(3)
C6 C7 1.396(2)
C17 H17 0.9500
C17 C18 1.497(2)
C17 C12 1.358(3)
C36 C35 1.402(3)
C36 C37 1.383(3)
C11 C16 1.471(2)
C11 C10 1.360(2)
C2 C7 1.378(3)
C2 C3 1.403(3)
C40 H40 0.9500
C40 C38 1.395(3)
C40 C41 1.388(3)
C18 H18 1.0000
C18 C26 1.569(2)
C18 C19 1.553(2)
C9 C5 1.475(2)
C9 C10 1.488(2)
C34 C35 1.471(2)
C34 C33 1.487(2)
C31 C29 1.392(3)
C31 C32 1.396(3)
C16 C14 1.462(2)
C35 C41 1.425(3)
C13 H13 0.9500
C13 C12 1.455(2)
C13 C14 1.349(3)
C38 C37 1.387(3)
C12 C10 1.473(2)
C5 C4 1.429(2)
C37 H37 0.9500
C33 C32 1.401(3)
C33 C27 1.423(2)
C29 C28 1.395(3)
C4 C3 1.382(3)
C26 H26 1.0000
C26 C25 1.508(2)
C26 C27 1.519(2)
C28 H28 0.9500
C28 C27 1.386(3)
C7 H7 0.9500
C19 C21 1.535(3)
C19 C22 1.537(2)
C19 C20 1.527(3)
C25 H25 0.9500
C25 C23 1.327(3)
C3 H3 0.9500
C21 H21A 0.9800
C21 H21B 0.9800
C21 H21C 0.9800
C22 H22A 0.9900
C22 H22B 0.9900
C22 C23 1.505(3)
C23 C24 1.509(3)
C15 H15A 0.9800
C15 H15B 0.9800
C15 H15C 0.9800
C39 H39A 0.9800
C39 H39B 0.9800
C39 H39C 0.9800
C8 H8A 0.9800
C8 H8B 0.9800
C8 H8C 0.9800
C20 H20A 0.9800
C20 H20B 0.9800
C20 H20C 0.9800
C24 H24A 0.9800
C24 H24B 0.9800
C24 H24C 0.9800
C42 H42A 0.9800
C42 H42B 0.9800
C42 H42C 0.9800
C30 H30A 0.9800
C30 H30B 0.9800
C30 H30C 0.9800
C1 H1A 0.9800
C1 H1B 0.9800
C1 H1C 0.9800
C1SA H1SA 0.9900
C1SA H1SB 0.9900
Cl3A C2SA 1.783(5)
Cl4A C2SA 1.771(4)
C2SA H2SA 0.9900
C2SA H2SB 0.9900
Cl3B C2SB 1.726(11)
Cl4B C2SB 1.816(11)
C2SB H2SC 0.9900
C2SB H2SD 0.9900
Cl2B C1SB 1.756(18)
C1SB H1SC 0.9900
C1SB H1SD 0.9900

loop_
_geom_torsion_atom_site_label_1
_geom_torsion_atom_site_label_2
_geom_torsion_atom_site_label_3
_geom_torsion_atom_site_label_4
_geom_torsion
O9 C36 C35 C34 -0.5(3)
O9 C36 C35 C41 179.33(15)
O9 C36 C37 C38 -178.24(15)
O4 C6 C5 C9 1.6(3)
O4 C6 C5 C4 -177.54(15)
O4 C6 C7 C2 178.36(15)
O4 C11 C16 O5 0.1(2)
O4 C11 C16 C14 -177.06(14)
O4 C11 C10 C9 4.8(3)
O4 C11 C10 C12 -175.12(15)
O2 C4 C3 C2 -179.98(16)
O12 C38 C37 C36 179.17(15)
O3 C9 C5 C6 -173.34(17)
O3 C9 C5 C4 5.7(3)
O3 C9 C10 C11 170.40(17)
O3 C9 C10 C12 -9.7(3)
O10 C34 C35 C36 172.12(17)
O10 C34 C35 C41 -7.7(3)
O10 C34 C33 C32 -169.79(17)
O10 C34 C33 C27 9.4(3)
O8 C31 C29 O7 -0.4(3)
O8 C31 C29 C28 -179.22(16)
O8 C31 C32 O9 2.3(2)
O8 C31 C32 C33 -176.95(16)
O5 C16 C14 O6 -1.5(2)
O5 C16 C14 C13 178.84(17)
O1 C2 C7 C6 -179.95(16)
O1 C2 C3 C4 179.73(16)
O7 C29 C28 C27 178.44(17)
C6 O4 C11 C16 179.61(14)
C6 O4 C11 C10 1.5(2)
C6 C5 C4 O2 179.50(15)
C6 C5 C4 C3 -1.2(2)
C17 C18 C26 C25 176.66(14)
C17 C18 C26 C27 -58.20(19)
C17 C18 C19 C21 -70.03(19)
C17 C18 C19 C22 170.34(14)
C17 C18 C19 C20 51.7(2)
C17 C12 C10 C11 158.67(17)
C17 C12 C10 C9 -21.2(3)
C36 O9 C32 C31 177.51(15)
C36 O9 C32 C33 -3.2(3)
C36 C35 C41 O11 177.39(15)
C36 C35 C41 C40 -1.2(3)
C11 O4 C6 C5 -4.8(2)
C11 O4 C6 C7 176.57(14)
C11 C16 C14 O6 175.65(14)
C11 C16 C14 C13 -4.0(2)
C40 C38 C37 C36 -1.2(3)
C18 C17 C12 C13 4.8(3)
C18 C17 C12 C10 -165.60(16)
C18 C26 C25 C23 -20.2(2)
C18 C26 C27 C33 84.7(2)
C18 C26 C27 C28 -89.39(19)
C18 C19 C22 C23 47.3(2)
C9 C5 C4 O2 0.4(2)
C9 C5 C4 C3 179.77(16)
C34 C35 C41 O11 -2.8(3)
C34 C35 C41 C40 178.64(16)
C34 C33 C32 O9 -4.5(3)
C34 C33 C32 C31 174.68(16)
C34 C33 C27 C26 10.7(3)
C34 C33 C27 C28 -175.34(16)
C31 C29 C28 C27 -2.8(3)
C16 C11 C10 C9 -173.07(16)
C16 C11 C10 C12 7.0(3)
C35 C36 C37 C38 0.8(3)
C35 C34 C33 C32 9.2(2)
C35 C34 C33 C27 -171.58(16)
C13 C12 C10 C11 -12.1(2)
C13 C12 C10 C9 168.01(16)
C38 C40 C41 O11 -177.63(16)
C38 C40 C41 C35 0.9(3)
C12 C17 C18 C26 91.5(2)
C12 C17 C18 C19 -144.94(17)
C12 C13 C14 O6 178.87(16)
C12 C13 C14 C16 -1.5(3)
C5 C6 C7 C2 -0.2(3)
C5 C9 C10 C11 -7.4(2)
C5 C9 C10 C12 172.56(15)
C5 C4 C3 C2 0.7(3)
C41 C40 C38 O12 179.99(16)
C41 C40 C38 C37 0.4(3)
C37 C36 C35 C34 -179.51(16)
C37 C36 C35 C41 0.3(3)
C33 C34 C35 C36 -6.9(2)
C33 C34 C35 C41 173.30(16)
C29 C31 C32 O9 -179.15(15)
C29 C31 C32 C33 1.6(3)
C29 C28 C27 C33 -0.4(3)
C29 C28 C27 C26 173.93(17)
C32 O9 C36 C35 5.8(2)
C32 O9 C36 C37 -175.07(15)
C32 C31 C29 O7 -178.93(16)
C32 C31 C29 C28 2.2(3)
C32 C33 C27 C26 -170.10(16)
C32 C33 C27 C28 3.9(3)
C26 C18 C19 C21 54.29(19)
C26 C18 C19 C22 -65.34(18)
C26 C18 C19 C20 176.05(14)
C26 C25 C23 C22 3.1(3)
C26 C25 C23 C24 -175.49(17)
C7 C6 C5 C9 -179.95(16)
C7 C6 C5 C4 1.0(3)
C7 C2 C3 C4 0.0(3)
C10 C11 C16 O5 178.26(17)
C10 C11 C16 C14 1.1(3)
C10 C9 C5 C6 4.4(2)
C10 C9 C5 C4 -176.60(15)
C19 C18 C26 C25 51.15(18)
C19 C18 C26 C27 176.28(14)
C19 C22 C23 C25 -17.3(3)
C19 C22 C23 C24 161.34(16)
C25 C26 C27 C33 -152.37(17)
C25 C26 C27 C28 33.6(2)
C3 C2 C7 C6 -0.3(3)
C14 C13 C12 C17 -161.07(17)
C14 C13 C12 C10 9.7(2)
C21 C19 C22 C23 -74.21(19)
C27 C33 C32 O9 176.17(16)
C27 C33 C32 C31 -4.6(3)
C27 C26 C25 C23 -144.14(18)
C15 O6 C14 C16 -178.97(15)
C15 O6 C14 C13 0.7(3)
C39 O12 C38 C40 2.5(3)
C39 O12 C38 C37 -177.85(16)
C8 O2 C4 C5 -178.47(16)
C8 O2 C4 C3 2.2(3)
C20 C19 C22 C23 165.88(15)
C42 O11 C41 C40 -1.2(2)
C42 O11 C41 C35 -179.77(15)
C30 O7 C29 C31 175.99(17)
C30 O7 C29 C28 -5.2(3)
C1 O1 C2 C7 3.4(3)
C1 O1 C2 C3 -176.26(16)

loop_
_publcif_info_datablock.id
_publcif_info_datablock.publ_exptl
_publcif_info_datablock.publ_geom
_publcif_info_datablock.structure
{8ac64df2-f6c7-4870-a6df-187a4c9f85f8} y y y
